data_4324351
loop_
_publ_author_name
'Geng Bang Jin'
'S. Skanthakumar'
'Richard G. Haire'
'L. Soderholm'
'James A. Ibers'

_publ_section_title
;
 Syntheses, Structures, and Magnetic Properties of Np3S5 and Np3Se5
;
_journal_name_full 'Inorganic Chemistry'
_journal_page_first 1084
_journal_page_last 1088
_journal_paper_doi 10.1021/ic101915x
_journal_volume 50
_journal_year 2011
_chemical_formula_moiety 'Np3 S5'
_chemical_formula_sum 'Np3 S5'
_chemical_formula_weight 871.30
_chemical_name_common 'Neptunium sulfide'
_chemical_name_systematic
; 

 ? 

;
_space_group_IT_number 62
_symmetry_cell_setting orthorhombic
_symmetry_space_group_name_Hall '-P 2ac 2n'
_symmetry_space_group_name_H-M 'P n m a'
_atom_sites_solution_primary direct
_atom_sites_solution_secondary difmap
_audit_creation_method SHELXL-97
_cell_angle_alpha 90.00
_cell_angle_beta 90.00
_cell_angle_gamma 90.00
_cell_formula_units_Z 4
_cell_length_a 11.7435(6)
_cell_length_b 8.0479(4)
_cell_length_c 7.4108(4)
_cell_measurement_reflns_used 6443
_cell_measurement_temperature 100(2)
_cell_measurement_theta_max 33.82
_cell_measurement_theta_min 3.07
_cell_volume 700.40(6)
_computing_cell_refinement 'APEX2 v2.0-2 (Bruker, 2005)'
_computing_data_collection 'APEX2 v2.1-4 (Bruker, 2007)'
_computing_data_reduction 'SAINT version 7.23a (Bruker, 2005)'
_computing_molecular_graphics 'CrystalMaker for Windows ver. 2.0.6 (2008)'
_computing_publication_material 'SHELXTL-97 (Sheldrick, 1997)'
_computing_structure_refinement 'SHELXL-97 (Sheldrick, 2008)'
_computing_structure_solution 'SHELXS-97 (Sheldrick, 2008)'
_diffrn_ambient_temperature 100(2)
_diffrn_measured_fraction_theta_full 0.985
_diffrn_measured_fraction_theta_max 0.985
_diffrn_measurement_device_type 'Bruker APEX-II CCD'
_diffrn_measurement_method '\f and \w scans'
_diffrn_radiation_monochromator graphite
_diffrn_radiation_source 'fine-focus sealed tube'
_diffrn_radiation_type MoK\a
_diffrn_radiation_wavelength 0.71073
_diffrn_reflns_av_R_equivalents 0.0270
_diffrn_reflns_av_sigmaI/netI 0.0160
_diffrn_reflns_limit_h_max 18
_diffrn_reflns_limit_h_min -18
_diffrn_reflns_limit_k_max 12
_diffrn_reflns_limit_k_min -12
_diffrn_reflns_limit_l_max 11
_diffrn_reflns_limit_l_min -11
_diffrn_reflns_number 12164
_diffrn_reflns_theta_full 33.85
_diffrn_reflns_theta_max 33.85
_diffrn_reflns_theta_min 3.25
_exptl_absorpt_coefficient_mu 45.551
_exptl_absorpt_correction_T_max 0.203
_exptl_absorpt_correction_T_min 0.141
_exptl_absorpt_correction_type numerical
_exptl_absorpt_process_details SADABS
_exptl_crystal_colour black
_exptl_crystal_density_diffrn 8.263
_exptl_crystal_description 'prism fragment'
_exptl_crystal_F_000 1436
_exptl_crystal_size_max 0.046
_exptl_crystal_size_mid 0.039
_exptl_crystal_size_min 0.035
_refine_diff_density_max 2.152
_refine_diff_density_min -2.445
_refine_diff_density_rms 0.489
_refine_ls_extinction_coef 0.00266(7)
_refine_ls_extinction_expression Fc^*^=kFc[1+0.001xFc^2^\l^3^/sin(2\q)]^-1/4^
_refine_ls_extinction_method SHELXL
_refine_ls_goodness_of_fit_ref 1.451
_refine_ls_matrix_type full
_refine_ls_number_parameters 44
_refine_ls_number_reflns 1475
_refine_ls_number_restraints 0
_refine_ls_restrained_S_all 1.451
_refine_ls_R_factor_all 0.0197
_refine_ls_R_factor_gt 0.0183
_refine_ls_shift/su_max 0.001
_refine_ls_shift/su_mean 0.000
_refine_ls_structure_factor_coef Fsqd
_refine_ls_weighting_details
; calc 

 [1.00000+0.00000exp(0.00(sin\q/\l)^2^)]/ 

   [\s^2^(Fo^2^)+0.0000+0.0000*P+(0.0152P)^2^+0.0000sin\q/\l] 

 where P = 1.00000Fo^2^ + 0.00000Fc^2^ 

;
_refine_ls_weighting_scheme calc
_refine_ls_wR_factor_gt 0.0400
_refine_ls_wR_factor_ref 0.0405
_reflns_number_gt 1422
_reflns_number_total 1475
_reflns_threshold_expression >2sigma(I)
_cod_data_source_file ic101915x_si_001_1.cif
_cod_data_source_block Np3S5
_cod_database_code 4324351

loop_
_symmetry_equiv_pos_as_xyz
'x, y, z'
'-x+1/2, -y, z+1/2'
'-x, y+1/2, -z'
'x+1/2, -y+1/2, -z+1/2'
'-x, -y, -z'
'x-1/2, y, -z-1/2'
'x, -y-1/2, z'
'-x-1/2, y-1/2, z-1/2'

loop_
_atom_site_label
_atom_site_type_symbol
_atom_site_fract_x
_atom_site_fract_y
_atom_site_fract_z
_atom_site_U_iso_or_equiv
_atom_site_adp_type
_atom_site_occupancy
_atom_site_symmetry_multiplicity
_atom_site_calc_flag
_atom_site_refinement_flags
Np1 Np 0.176494(12) 0.000848(16) 0.52835(2) 0.00367(5) Uani 1 1 d .
Np2 Np 0.008267(15) 0.2500 0.07213(3) 0.00274(6) Uani 1 2 d S
S1 S 0.09436(7) 0.54187(11) 0.16726(12) 0.00463(15) Uani 1 1 d .
S2 S 0.00112(10) 0.2500 0.45676(18) 0.0051(2) Uani 1 2 d S
S3 S 0.18812(10) 0.2500 0.83316(18) 0.0050(2) Uani 1 2 d S
S4 S 0.28437(10) 0.2500 0.30729(18) 0.0044(2) Uani 1 2 d S

loop_
_atom_site_aniso_label
_atom_site_aniso_U_11
_atom_site_aniso_U_22
_atom_site_aniso_U_33
_atom_site_aniso_U_23
_atom_site_aniso_U_13
_atom_site_aniso_U_12
Np1 0.00419(8) 0.00330(8) 0.00353(8) 0.00040(4) -0.00038(4) -0.00022(4)
Np2 0.00314(9) 0.00255(9) 0.00253(9) 0.000 0.00019(6) 0.000
S1 0.0064(4) 0.0037(3) 0.0038(4) -0.0002(3) -0.0013(3) -0.0002(3)
S2 0.0046(5) 0.0060(6) 0.0048(5) 0.000 0.0004(4) 0.000
S3 0.0055(5) 0.0055(5) 0.0041(5) 0.000 0.0003(4) 0.000
S4 0.0051(5) 0.0037(5) 0.0044(5) 0.000 0.0005(4) 0.000

loop_
_atom_type_symbol
_atom_type_description
_atom_type_scat_dispersion_real
_atom_type_scat_dispersion_imag
_atom_type_scat_source
S S 0.1246 0.1234 'International Tables Vol C Tables 4.2.6.8 and 6.1.1.4'
Np Np -11.4937 4.1493 'International Tables Vol C Tables 4.2.6.8 and 6.1.1.4'

loop_
_geom_angle_atom_site_label_1
_geom_angle_atom_site_label_2
_geom_angle_atom_site_label_3
_geom_angle
_geom_angle_site_symmetry_1
_geom_angle_site_symmetry_3
S1 Np1 S4 72.58(3) 7_565 .
S1 Np1 S1 131.11(3) 7_565 8_656
S4 Np1 S1 73.43(3) . 8_656
S1 Np1 S2 73.16(3) 7_565 5_556
S4 Np1 S2 145.14(4) . 5_556
S1 Np1 S2 137.05(3) 8_656 5_556
S1 Np1 S2 71.07(3) 7_565 .
S4 Np1 S2 74.29(3) . .
S1 Np1 S2 129.80(2) 8_656 .
S2 Np1 S2 88.723(8) 5_556 .
S1 Np1 S4 129.05(3) 7_565 2
S4 Np1 S4 144.340(13) . 2
S1 Np1 S4 71.46(3) 8_656 2
S2 Np1 S4 66.82(3) 5_556 2
S2 Np1 S4 135.42(3) . 2
S1 Np1 S3 68.97(3) 7_565 2_554
S4 Np1 S3 87.73(3) . 2_554
S1 Np1 S3 75.63(3) 8_656 2_554
S2 Np1 S3 85.99(3) 5_556 2_554
S2 Np1 S3 139.51(4) . 2_554
S4 Np1 S3 77.85(3) 2 2_554
S1 Np1 S3 142.42(3) 7_565 .
S4 Np1 S3 86.76(3) . .
S1 Np1 S3 67.50(3) 8_656 .
S2 Np1 S3 117.71(3) 5_556 .
S2 Np1 S3 73.29(3) . .
S4 Np1 S3 85.56(3) 2 .
S3 Np1 S3 142.76(2) 2_554 .
S1 Np1 Np1 96.892(18) 7_565 7_565
S4 Np1 Np1 45.925(18) . 7_565
S1 Np1 Np1 83.463(18) 8_656 7_565
S2 Np1 Np1 134.025(16) 5_556 7_565
S2 Np1 Np1 46.686(16) . 7_565
S4 Np1 Np1 133.632(18) 2 7_565
S3 Np1 Np1 133.204(17) 2_554 7_565
S3 Np1 Np1 48.457(17) . 7_565
S1 Np1 Np1 83.108(18) 7_565 7
S4 Np1 Np1 134.075(18) . 7
S1 Np1 Np1 96.537(18) 8_656 7
S2 Np1 Np1 45.975(16) 5_556 7
S2 Np1 Np1 133.314(16) . 7
S4 Np1 Np1 46.368(18) 2 7
S3 Np1 Np1 46.796(17) 2_554 7
S3 Np1 Np1 131.543(17) . 7
Np1 Np1 Np1 180.0 7_565 7
S1 Np1 Np1 45.187(18) 7_565 2_554
S4 Np1 Np1 45.698(19) . 2_554
S1 Np1 Np1 86.001(19) 8_656 2_554
S2 Np1 Np1 109.60(3) 5_556 2_554
S2 Np1 Np1 97.78(3) . 2_554
S4 Np1 Np1 124.87(2) 2 2_554
S3 Np1 Np1 47.57(2) 2_554 2_554
S3 Np1 Np1 131.32(2) . 2_554
Np1 Np1 Np1 90.191(4) 7_565 2_554
Np1 Np1 Np1 89.809(4) 7 2_554
S1 Np1 Np1 171.244(19) 7_565 2
S4 Np1 Np1 109.38(3) . 2
S1 Np1 Np1 44.498(18) 8_656 2
S2 Np1 Np1 105.46(3) 5_556 2
S2 Np1 Np1 117.67(2) . 2
S4 Np1 Np1 44.840(18) 2 2
S3 Np1 Np1 102.40(3) 2_554 2
S3 Np1 Np1 46.048(19) . 2
Np1 Np1 Np1 90.191(4) 7_565 2
Np1 Np1 Np1 89.809(4) 7 2
Np1 Np1 Np1 130.035(8) 2_554 2
S1 Np2 S1 124.62(4) . 7_565
S1 Np2 S1 152.51(2) . 3_545
S1 Np2 S1 78.29(3) 7_565 3_545
S1 Np2 S1 78.29(3) . 5_565
S1 Np2 S1 152.51(2) 7_565 5_565
S1 Np2 S1 75.98(4) 3_545 5_565
S1 Np2 S3 83.03(2) . 1_554
S1 Np2 S3 83.03(2) 7_565 1_554
S1 Np2 S3 85.44(3) 3_545 1_554
S1 Np2 S3 85.44(3) 5_565 1_554
S1 Np2 S4 105.98(2) . 6_556
S1 Np2 S4 105.98(2) 7_565 6_556
S1 Np2 S4 77.90(3) 3_545 6_556
S1 Np2 S4 77.90(3) 5_565 6_556
S3 Np2 S4 158.79(4) 1_554 6_556
S1 Np2 S2 75.26(2) . .
S1 Np2 S2 75.26(2) 7_565 .
S1 Np2 S2 129.69(2) 3_545 .
S1 Np2 S2 129.69(2) 5_565 .
S3 Np2 S2 131.67(4) 1_554 .
S4 Np2 S2 69.54(4) 6_556 .
Np2 S1 Np2 101.71(3) . 5_565
Np2 S1 Np1 105.68(3) . 7_565
Np2 S1 Np1 146.29(4) 5_565 7_565
Np2 S1 Np1 99.12(3) . 8_665
Np2 S1 Np1 104.45(3) 5_565 8_665
Np1 S1 Np1 90.31(2) 7_565 8_665
Np2 S2 Np1 93.39(3) . 5_556
Np2 S2 Np1 93.39(3) . 3_556
Np1 S2 Np1 88.05(3) 5_556 3_556
Np2 S2 Np1 99.25(3) . .
Np1 S2 Np1 91.277(8) 5_556 .
Np1 S2 Np1 167.36(5) 3_556 .
Np2 S2 Np1 99.25(3) . 7_565
Np1 S2 Np1 167.36(5) 5_556 7_565
Np1 S2 Np1 91.277(8) 3_556 7_565
Np1 S2 Np1 86.63(3) . 7_565
Np2 S3 Np1 95.62(3) 1_556 8_666
Np2 S3 Np1 95.62(3) 1_556 2
Np1 S3 Np1 86.41(3) 8_666 2
Np2 S3 Np1 116.45(3) 1_556 .
Np1 S3 Np1 147.66(5) 8_666 .
Np1 S3 Np1 86.378(13) 2 .
Np2 S3 Np1 116.45(3) 1_556 7_565
Np1 S3 Np1 86.377(13) 8_666 7_565
Np1 S3 Np1 147.66(5) 2 7_565
Np1 S3 Np1 83.09(3) . 7_565
Np2 S4 Np1 103.49(3) 6_656 .
Np2 S4 Np1 103.49(3) 6_656 7_565
Np1 S4 Np1 88.15(4) . 7_565
Np2 S4 Np1 94.51(3) 6_656 2_554
Np1 S4 Np1 89.462(9) . 2_554
Np1 S4 Np1 161.91(5) 7_565 2_554
Np2 S4 Np1 94.51(3) 6_656 8_665
Np1 S4 Np1 161.91(5) . 8_665
Np1 S4 Np1 89.462(9) 7_565 8_665
Np1 S4 Np1 87.26(4) 2_554 8_665

loop_
_geom_bond_atom_site_label_1
_geom_bond_atom_site_label_2
_geom_bond_distance
_geom_bond_site_symmetry_2
Np1 S1 2.8652(9) 7_565
Np1 S4 2.8826(9) .
Np1 S1 2.9000(9) 8_656
Np1 S2 2.9049(8) 5_556
Np1 S2 2.9230(9) .
Np1 S4 2.9257(10) 2
Np1 S3 2.9489(9) 2_554
Np1 S3 3.0235(10) .
Np1 Np1 4.0103(3) 7_565
Np1 Np1 4.0376(3) 7
Np1 Np1 4.0879(2) 2_554
Np1 Np1 4.0879(2) 2
Np2 S1 2.6527(9) .
Np2 S1 2.6527(9) 7_565
Np2 S1 2.7213(9) 3_545
Np2 S1 2.7213(9) 5_565
Np2 S3 2.7563(13) 1_554
Np2 S4 2.7771(13) 6_556
Np2 S2 2.8517(13) .
S1 Np2 2.7213(9) 5_565
S1 Np1 2.8652(9) 7_565
S1 Np1 2.9000(9) 8_665
S2 Np1 2.9048(8) 5_556
S2 Np1 2.9048(8) 3_556
S2 Np1 2.9230(9) 7_565
S3 Np2 2.7563(13) 1_556
S3 Np1 2.9488(10) 8_666
S3 Np1 2.9488(9) 2
S3 Np1 3.0235(10) 7_565
S4 Np2 2.7771(13) 6_656
S4 Np1 2.8826(9) 7_565
S4 Np1 2.9257(10) 2_554
S4 Np1 2.9257(10) 8_665
